data_7056295
loop_
_publ_author_name
'Andro\<s Dubraja, Lidija'
'Molcanov, Kresimir'
'\<Zili\'c, Dijana'
'Kojic-Prodic, Biserka'
'Wenger, Emmanuel'

_publ_section_title
;
 Multifunctionality and size of the chloranilate ligand define the
 topology of transition metal coordination polymers
;
_journal_name_full 'New J. Chem.'
_journal_paper_doi 10.1039/C7NJ01058C
_journal_year 2017
_chemical_compound_source 'synthesis as described'
_chemical_formula_moiety 'C30 H16 Cl2 N4 Ni O4, C2 H6 O'
_chemical_formula_sum 'C32 H22 Cl2 N4 Ni O5'
_chemical_formula_weight 672.13
_space_group_crystal_system monoclinic
_space_group_IT_number 15
_space_group_name_Hall '-C 2yc'
_space_group_name_H-M_alt 'C 1 2/c 1'
_symmetry_cell_setting monoclinic
_symmetry_Int_Tables_number 15
_symmetry_space_group_name_Hall '-C 2yc'
_symmetry_space_group_name_H-M 'C 1 2/c 1'
_atom_sites_solution_hydrogens mixed
_audit_creation_date 2015-03-17T15:21:04-00:00
_audit_creation_method 'WinGX routine CIF_UPDATE'
_audit_update_record
;
2017-03-20 deposited with the CCDC.
2017-06-06 downloaded from the CCDC.
;
_cell_angle_alpha 90
_cell_angle_beta 112.604(2)
_cell_angle_gamma 90
_cell_formula_units_Z 4
_cell_length_a 12.3913(3)
_cell_length_b 15.4738(3)
_cell_length_c 16.4123(2)
_cell_measurement_reflns_used 5663
_cell_measurement_temperature 293(2)
_cell_measurement_theta_max 75.6836
_cell_measurement_theta_min 4.7873
_cell_measurement_wavelength 1.54179
_cell_volume 2905.17(11)
_computing_cell_refinement
;
        CrysAlisPro, Agilent Technologies,
        Version 1.171.36.20 (release 27-06-2012 CrysAlis171 .NET)
        (compiled Jul 11 2012,15:38:31)
;
_computing_data_collection
;
        CrysAlisPro, Agilent Technologies,
        Version 1.171.36.20 (release 27-06-2012 CrysAlis171 .NET)
        (compiled Jul 11 2012,15:38:31)
;
_computing_data_reduction
;
        CrysAlisPro, Agilent Technologies,
        Version 1.171.36.20 (release 27-06-2012 CrysAlis171 .NET)
        (compiled Jul 11 2012,15:38:31)
;
_computing_molecular_graphics 'Ortep-3 for Windows (Farrugia, 1997)'
_computing_publication_material 'WinGX publication routines (Farrugia, 1999)'
_computing_structure_refinement 'SHELXL-2013 (Sheldrick, 2013)'
_computing_structure_solution 'SHELXS-97 (Sheldrick, 2008)'
_diffrn_ambient_temperature 293(2)
_diffrn_detector_area_resol_mean 10.4323
_diffrn_measured_fraction_theta_full 0.999
_diffrn_measured_fraction_theta_max 0.99
_diffrn_measurement_device_type 'Xcalibur, Ruby, Nova'
_diffrn_measurement_method '\w scans'
_diffrn_orient_matrix_UB_11 0.0894392
_diffrn_orient_matrix_UB_12 0.0739751
_diffrn_orient_matrix_UB_13 0.018404
_diffrn_orient_matrix_UB_21 0.096748
_diffrn_orient_matrix_UB_22 -0.0661018
_diffrn_orient_matrix_UB_23 0.0085402
_diffrn_orient_matrix_UB_31 -0.0280025
_diffrn_orient_matrix_UB_32 0.0080242
_diffrn_orient_matrix_UB_33 -0.0996346
_diffrn_radiation_monochromator mirror
_diffrn_radiation_probe x-ray
_diffrn_radiation_type CuK\a
_diffrn_radiation_wavelength 1.54179
_diffrn_reflns_av_R_equivalents 0.0205
_diffrn_reflns_av_unetI/netI 0.0299
_diffrn_reflns_Laue_measured_fraction_full 0.999
_diffrn_reflns_Laue_measured_fraction_max 0.99
_diffrn_reflns_limit_h_max 15
_diffrn_reflns_limit_h_min -15
_diffrn_reflns_limit_k_max 18
_diffrn_reflns_limit_k_min -19
_diffrn_reflns_limit_l_max 11
_diffrn_reflns_limit_l_min -20
_diffrn_reflns_number 9649
_diffrn_reflns_point_group_measured_fraction_full 0.999
_diffrn_reflns_point_group_measured_fraction_max 0.99
_diffrn_reflns_theta_full 67.68
_diffrn_reflns_theta_max 75.864
_diffrn_reflns_theta_min 4.791
_exptl_absorpt_coefficient_mu 3.076
_exptl_absorpt_correction_T_max 1
_exptl_absorpt_correction_T_min 0.66981
_exptl_absorpt_correction_type multi-scan
_exptl_absorpt_process_details
;
        CrysAlisPro, Agilent Technologies,
        Version 1.171.36.20 (release 27-06-2012 CrysAlis171 .NET)
        (compiled Jul 11 2012,15:38:31)
        Empirical absorption correction using spherical harmonics,
 implemented in SCALE3 ABSPACK scaling algorithm.
;
_exptl_crystal_colour 'dark red'
_exptl_crystal_density_diffrn 1.537
_exptl_crystal_density_method 'not measured'
_exptl_crystal_description prism
_exptl_crystal_F_000 1496
_exptl_crystal_size_max 0.16
_exptl_crystal_size_mid 0.12
_exptl_crystal_size_min 0.10
_refine_diff_density_max 0.552
_refine_diff_density_min -0.34
_refine_diff_density_rms 0.047
_refine_ls_extinction_method none
_refine_ls_goodness_of_fit_ref 1.064
_refine_ls_hydrogen_treatment mixed
_refine_ls_matrix_type full
_refine_ls_number_parameters 223
_refine_ls_number_reflns 3015
_refine_ls_number_restraints 19
_refine_ls_restrained_S_all 1.125
_refine_ls_R_factor_all 0.0425
_refine_ls_R_factor_gt 0.0396
_refine_ls_shift/su_max 0
_refine_ls_shift/su_mean 0
_refine_ls_structure_factor_coef Fsqd
_refine_ls_weighting_details 'w=1/[\s^2^(Fo^2^)+(0.0672P)^2^+1.3861P] where P=(Fo^2^+2Fc^2^)/3'
_refine_ls_weighting_scheme calc
_refine_ls_wR_factor_gt 0.1145
_refine_ls_wR_factor_ref 0.1177
_reflns_number_gt 2750
_reflns_number_total 3015
_reflns_threshold_expression 'I > 2\s(I)'
_cod_data_source_file c7nj01058c2.cif
_cod_data_source_block kompleks-ni-ca-phen-22k
_cod_original_cell_volume 2905.17(10)
_cod_database_code 7056295

loop_
_symmetry_equiv_pos_site_id
_symmetry_equiv_pos_as_xyz
1 x,y,z
2 -x,y,1/2-z
3 -x,-y,-z
4 x,-y,1/2+z
5 1/2+x,1/2+y,z
6 1/2-x,1/2+y,1/2-z
7 1/2-x,1/2-y,-z
8 1/2+x,1/2-y,1/2+z

loop_
_atom_site_label
_atom_site_type_symbol
_atom_site_fract_x
_atom_site_fract_y
_atom_site_fract_z
_atom_site_U_iso_or_equiv
_atom_site_adp_type
_atom_site_occupancy
_atom_site_calc_flag
Ni1 Ni 0 0.07768(3) 0.25 0.04922(16) Uani 1 d
Cl1 Cl -0.14247(5) 0.33059(4) 0.37475(4) 0.07000(19) Uani 1 d
O1 O -0.04878(13) 0.17970(9) 0.30874(9) 0.0551(3) Uani 1 d
O2 O -0.07175(17) 0.48188(10) 0.29391(12) 0.0752(5) Uani 1 d
C1 C -0.03091(16) 0.25313(12) 0.28259(11) 0.0482(4) Uani 1 d
C2 C -0.06445(18) 0.33097(13) 0.30632(12) 0.0540(4) Uani 1 d
C3 C -0.03906(18) 0.41113(13) 0.27748(13) 0.0560(5) Uani 1 d
N1 N -0.03065(15) -0.01427(11) 0.33201(11) 0.0543(4) Uani 1 d
N2 N 0.16479(14) 0.07150(11) 0.34963(10) 0.0528(4) Uani 1 d
C4 C -0.1283(2) -0.05489(16) 0.32371(17) 0.0671(5) Uani 1 d
H4 H -0.1957 -0.0436 0.2743 0.081 Uiso 1 calc
C5 C -0.1342(3) -0.11425(19) 0.38631(19) 0.0802(7) Uani 1 d
H5 H -0.2046 -0.1415 0.378 0.096 Uiso 1 calc
C6 C -0.0367(3) -0.13193(17) 0.45943(18) 0.0791(7) Uani 1 d
H6 H -0.04 -0.1712 0.5013 0.095 Uiso 1 calc
C7 C 0.0691(2) -0.09024(15) 0.47088(15) 0.0661(5) Uani 1 d
C8 C 0.06703(18) -0.03118(13) 0.40512(12) 0.0547(4) Uani 1 d
C9 C 0.17138(17) 0.01530(13) 0.41461(12) 0.0527(4) Uani 1 d
C10 C 0.27423(19) 0.00253(15) 0.48953(13) 0.0609(5) Uani 1 d
C11 C 0.3723(2) 0.05151(17) 0.49584(14) 0.0679(6) Uani 1 d
H11 H 0.4423 0.0449 0.5443 0.081 Uiso 1 calc
C12 C 0.3650(2) 0.10845(18) 0.43126(16) 0.0709(6) Uani 1 d
H12 H 0.4292 0.1421 0.4356 0.085 Uiso 1 calc
C13 C 0.25951(19) 0.11612(16) 0.35786(15) 0.0635(5) Uani 1 d
H13 H 0.2559 0.1542 0.313 0.076 Uiso 1 calc
C14 C 0.1763(3) -0.10285(18) 0.54605(16) 0.0792(7) Uani 1 d
H14 H 0.1784 -0.1422 0.5895 0.095 Uiso 1 calc
C15 C 0.2737(3) -0.05880(19) 0.55478(15) 0.0770(7) Uani 1 d
H15 H 0.342 -0.0683 0.604 0.092 Uiso 1 calc
O3 O -0.0843(8) 0.6524(4) 0.2578(6) 0.173(3) Uani 0.5 d
H3 H -0.0784 0.6015 0.2462 0.26 Uiso 0.5 calc
C16 C 0 0.6963(6) 0.25 0.213(5) Uani 1 d
H16A H -0.029(6) 0.718(4) 0.1914(17) 0.3 Uiso 0.5 d
H16B H 0.065(3) 0.663(3) 0.257(6) 0.3 Uiso 0.5 d
C17 C 0.0553(11) 0.7730(8) 0.2899(9) 0.204(6) Uani 0.5 d
H17B H 0.062(6) 0.780(3) 0.3483(16) 0.3 Uiso 0.5 d
H17A H 0 0.8192(13) 0.25 0.3 Uiso 1 d
H17C H 0.126(3) 0.783(3) 0.281(4) 0.3 Uiso 0.5 d

loop_
_atom_site_aniso_label
_atom_site_aniso_U_11
_atom_site_aniso_U_22
_atom_site_aniso_U_33
_atom_site_aniso_U_23
_atom_site_aniso_U_13
_atom_site_aniso_U_12
Ni1 0.0533(3) 0.0507(3) 0.0427(2) 0 0.01733(19) 0
Cl1 0.0776(4) 0.0729(4) 0.0729(3) -0.0104(2) 0.0437(3) -0.0005(2)
O1 0.0686(8) 0.0533(7) 0.0500(6) -0.0015(5) 0.0300(6) -0.0034(6)
O2 0.0925(12) 0.0556(8) 0.0788(10) -0.0039(7) 0.0345(9) 0.0116(8)
C1 0.0494(9) 0.0529(9) 0.0401(8) -0.0021(7) 0.0148(7) -0.0019(7)
C2 0.0564(10) 0.0588(11) 0.0478(9) -0.0047(8) 0.0212(8) 0.0000(8)
C3 0.0566(10) 0.0558(10) 0.0480(9) -0.0044(8) 0.0118(8) 0.0028(8)
N1 0.0577(9) 0.0541(8) 0.0510(8) 0.0007(7) 0.0208(7) -0.0032(7)
N2 0.0527(8) 0.0588(9) 0.0449(7) -0.0006(6) 0.0166(6) -0.0019(7)
C4 0.0640(12) 0.0670(12) 0.0693(12) 0.0003(10) 0.0243(10) -0.0100(10)
C5 0.0806(16) 0.0778(16) 0.0885(17) 0.0053(13) 0.0393(14) -0.0197(13)
C6 0.0978(19) 0.0694(14) 0.0765(15) 0.0117(12) 0.0406(14) -0.0095(13)
C7 0.0817(15) 0.0605(11) 0.0575(11) 0.0062(9) 0.0282(11) -0.0005(10)
C8 0.0632(11) 0.0531(10) 0.0477(9) 0.0005(7) 0.0212(8) 0.0014(8)
C9 0.0584(10) 0.0550(10) 0.0438(8) -0.0029(7) 0.0188(8) 0.0038(8)
C10 0.0639(12) 0.0690(12) 0.0458(9) -0.0036(8) 0.0167(8) 0.0071(9)
C11 0.0567(11) 0.0867(15) 0.0525(10) -0.0123(10) 0.0122(9) 0.0048(11)
C12 0.0551(11) 0.0887(16) 0.0667(13) -0.0105(12) 0.0211(10) -0.0110(11)
C13 0.0575(11) 0.0746(13) 0.0578(11) 0.0003(10) 0.0217(9) -0.0071(10)
C14 0.101(2) 0.0738(14) 0.0577(12) 0.0176(11) 0.0248(12) 0.0069(14)
C15 0.0825(16) 0.0850(16) 0.0519(11) 0.0092(11) 0.0128(11) 0.0127(13)
O3 0.260(9) 0.109(4) 0.234(8) -0.019(5) 0.188(8) -0.057(5)
C16 0.287(16) 0.131(7) 0.293(15) 0 0.190(14) 0
C17 0.182(14) 0.192(14) 0.234(19) 0.002(12) 0.074(12) -0.018(11)

loop_
_atom_type_symbol
_atom_type_description
_atom_type_scat_dispersion_real
_atom_type_scat_dispersion_imag
_atom_type_scat_source
C C 0.0181 0.0091 'International Tables Vol C Tables 4.2.6.8 and 6.1.1.4'
H H 0 0 'International Tables Vol C Tables 4.2.6.8 and 6.1.1.4'
N N 0.0311 0.018 'International Tables Vol C Tables 4.2.6.8 and 6.1.1.4'
Ni Ni -3.0029 0.5091 'International Tables Vol C Tables 4.2.6.8 and 6.1.1.4'
O O 0.0492 0.0322 'International Tables Vol C Tables 4.2.6.8 and 6.1.1.4'
Cl Cl 0.3639 0.7018 'International Tables Vol C Tables 4.2.6.8 and 6.1.1.4'

loop_
_geom_angle_atom_site_label_1
_geom_angle_atom_site_label_2
_geom_angle_atom_site_label_3
_geom_angle
_geom_angle_site_symmetry_1
_geom_angle_site_symmetry_3
O1 Ni1 O1 79.81(7) . 2
O1 Ni1 N2 92.50(6) . .
O1 Ni1 N2 91.56(6) 2 .
O1 Ni1 N2 91.56(6) . 2
O1 Ni1 N2 92.50(6) 2 2
N2 Ni1 N2 174.71(9) . 2
O1 Ni1 N1 169.16(6) . 2
O1 Ni1 N1 93.54(6) 2 2
N2 Ni1 N1 96.25(6) . 2
N2 Ni1 N1 80.11(7) 2 2
O1 Ni1 N1 93.54(6) . .
O1 Ni1 N1 169.16(6) 2 .
N2 Ni1 N1 80.11(7) . .
N2 Ni1 N1 96.26(6) 2 .
N1 Ni1 N1 94.25(9) 2 .
C1 O1 Ni1 114.16(11) . .
O1 C1 C2 125.35(17) . .
O1 C1 C1 115.83(10) . 2
C2 C1 C1 118.81(11) . 2
C1 C2 C3 123.03(18) . .
C1 C2 Cl1 118.80(15) . .
C3 C2 Cl1 118.16(15) . .
O2 C3 C2 125.1(2) . .
O2 C3 C3 117.18(14) . 2
C2 C3 C3 117.70(12) . 2
C4 N1 C8 117.84(19) . .
C4 N1 Ni1 129.94(15) . .
C8 N1 Ni1 112.20(13) . .
C13 N2 C9 118.17(18) . .
C13 N2 Ni1 128.58(15) . .
C9 N2 Ni1 113.22(13) . .
N1 C4 C5 122.7(2) . .
N1 C4 H4 118.7 . .
C5 C4 H4 118.7 . .
C6 C5 C4 119.8(2) . .
C6 C5 H5 120.1 . .
C4 C5 H5 120.1 . .
C5 C6 C7 119.4(2) . .
C5 C6 H6 120.3 . .
C7 C6 H6 120.3 . .
C8 C7 C6 117.0(2) . .
C8 C7 C14 119.0(2) . .
C6 C7 C14 124.0(2) . .
N1 C8 C7 123.3(2) . .
N1 C8 C9 117.25(17) . .
C7 C8 C9 119.48(19) . .
N2 C9 C10 122.68(19) . .
N2 C9 C8 117.22(17) . .
C10 C9 C8 120.10(19) . .
C11 C10 C9 117.3(2) . .
C11 C10 C15 123.7(2) . .
C9 C10 C15 119.0(2) . .
C12 C11 C10 119.9(2) . .
C12 C11 H11 120.1 . .
C10 C11 H11 120.1 . .
C11 C12 C13 119.2(2) . .
C11 C12 H12 120.4 . .
C13 C12 H12 120.4 . .
N2 C13 C12 122.8(2) . .
N2 C13 H13 118.6 . .
C12 C13 H13 118.6 . .
C15 C14 C7 121.2(2) . .
C15 C14 H14 119.4 . .
C7 C14 H14 119.4 . .
C14 C15 C10 121.2(2) . .
C14 C15 H15 119.4 . .
C10 C15 H15 119.4 . .
C16 O3 H3 109.5 . .
O3 C16 O3 116.7(11) 2 .
O3 C16 C17 102.8(8) 2 .
O3 C16 C17 131.9(8) . .
O3 C16 C17 131.9(8) 2 2
O3 C16 C17 102.8(8) . 2
C17 C16 C17 64.2(11) . 2
O3 C16 H16A 96(5) 2 .
O3 C16 H16A 106(3) . .
C17 C16 H16A 96(3) . .
C17 C16 H16A 45(5) 2 .
O3 C16 H16B 12(6) 2 .
O3 C16 H16B 114(3) . .
C17 C16 H16B 99(3) . .
C17 C16 H16B 140(5) 2 .
H16A C16 H16B 107(4) . .
C16 C17 C17 57.9(5) . 2
C16 C17 H17B 114(2) . .
C17 C17 H17B 126(4) 2 .
C16 C17 H17A 101.8(12) . .
C17 C17 H17A 43.9(9) 2 .
H17B C17 H17A 111(4) . .
C16 C17 H17C 112(2) . .
C17 C17 H17C 117(4) 2 .
H17B C17 H17C 114(4) . .
H17A C17 H17C 102(4) . .

loop_
_geom_bond_atom_site_label_1
_geom_bond_atom_site_label_2
_geom_bond_distance
_geom_bond_site_symmetry_2
Ni1 O1 2.0578(14) .
Ni1 O1 2.0578(14) 2
Ni1 N2 2.0702(16) .
Ni1 N2 2.0702(16) 2
Ni1 N1 2.0913(17) 2
Ni1 N1 2.0913(17) .
Cl1 C2 1.741(2) .
O1 C1 1.264(2) .
O2 C3 1.233(3) .
C1 C2 1.378(3) .
C1 C1 1.537(3) 2
C2 C3 1.406(3) .
C3 C3 1.556(4) 2
N1 C4 1.323(3) .
N1 C8 1.363(3) .
N2 C13 1.323(3) .
N2 C9 1.354(3) .
C4 C5 1.401(4) .
C4 H4 0.93 .
C5 C6 1.364(4) .
C5 H5 0.93 .
C6 C7 1.407(4) .
C6 H6 0.93 .
C7 C8 1.407(3) .
C7 C14 1.437(4) .
C8 C9 1.435(3) .
C9 C10 1.404(3) .
C10 C11 1.402(3) .
C10 C15 1.433(3) .
C11 C12 1.354(4) .
C11 H11 0.93 .
C12 C13 1.401(3) .
C12 H12 0.93 .
C13 H13 0.93 .
C14 C15 1.345(4) .
C14 H14 0.93 .
C15 H15 0.93 .
O3 C16 1.292(6) .
O3 H3 0.82 .
C16 O3 1.292(6) 2
C16 C17 1.401(9) .
C16 C17 1.401(9) 2
C16 H16A 0.952(19) .
C16 H16B 0.928(19) .
C17 C17 1.49(2) 2
C17 H17B 0.935(18) .
C17 H17A 1.032(15) .
C17 H17C 0.954(18) .

loop_
_geom_torsion_atom_site_label_1
_geom_torsion_atom_site_label_2
_geom_torsion_atom_site_label_3
_geom_torsion_atom_site_label_4
_geom_torsion
_geom_torsion_site_symmetry_1
_geom_torsion_site_symmetry_4
Ni1 O1 C1 C2 174.48(15) . .
Ni1 O1 C1 C1 -4.0(2) . 2
O1 C1 C2 C3 177.91(18) . .
C1 C1 C2 C3 -3.6(3) 2 .
O1 C1 C2 Cl1 -2.4(3) . .
C1 C1 C2 Cl1 176.06(16) 2 .
C1 C2 C3 O2 176.6(2) . .
Cl1 C2 C3 O2 -3.1(3) . .
C1 C2 C3 C3 -5.0(3) . 2
Cl1 C2 C3 C3 175.27(17) . 2
C8 N1 C4 C5 -0.5(4) . .
Ni1 N1 C4 C5 -178.8(2) . .
N1 C4 C5 C6 0.1(4) . .
C4 C5 C6 C7 -0.1(4) . .
C5 C6 C7 C8 0.6(4) . .
C5 C6 C7 C14 178.8(3) . .
C4 N1 C8 C7 0.9(3) . .
Ni1 N1 C8 C7 179.56(17) . .
C4 N1 C8 C9 -178.13(19) . .
Ni1 N1 C8 C9 0.5(2) . .
C6 C7 C8 N1 -1.0(3) . .
C14 C7 C8 N1 -179.3(2) . .
C6 C7 C8 C9 178.1(2) . .
C14 C7 C8 C9 -0.3(3) . .
C13 N2 C9 C10 -0.3(3) . .
Ni1 N2 C9 C10 -178.48(15) . .
C13 N2 C9 C8 178.85(19) . .
Ni1 N2 C9 C8 0.6(2) . .
N1 C8 C9 N2 -0.8(3) . .
C7 C8 C9 N2 -179.87(19) . .
N1 C8 C9 C10 178.36(18) . .
C7 C8 C9 C10 -0.7(3) . .
N2 C9 C10 C11 0.6(3) . .
C8 C9 C10 C11 -178.46(19) . .
N2 C9 C10 C15 -179.5(2) . .
C8 C9 C10 C15 1.4(3) . .
C9 C10 C11 C12 0.2(3) . .
C15 C10 C11 C12 -179.7(2) . .
C10 C11 C12 C13 -1.4(4) . .
C9 N2 C13 C12 -1.0(3) . .
Ni1 N2 C13 C12 176.93(18) . .
C11 C12 C13 N2 1.8(4) . .
C8 C7 C14 C15 0.6(4) . .
C6 C7 C14 C15 -177.6(3) . .
C7 C14 C15 C10 0.1(4) . .
C11 C10 C15 C14 178.7(3) . .
C9 C10 C15 C14 -1.2(4) . .
O3 C16 C17 C17 130.6(11) 2 2
O3 C16 C17 C17 -84.1(15) . 2
